data_4120440
loop_
_publ_author_name
'Liu, Guangfeng'
'Liu, Jie'
'Liu, Yang'
'Tao, Xutang'

_publ_section_title
;
 Oriented Single-Crystal-to-Single-Crystal Phase Transition with Dramatic
 Changes in the Dimensions of Crystals.
;
_journal_issue 2
_journal_name_full 'Journal of the American Chemical Society'
_journal_page_first 590
_journal_page_last 593
_journal_paper_doi 10.1021/ja4102634
_journal_volume 136
_journal_year 2014
_chemical_formula_moiety 'C18 H12 Cu N2 O2, C12 H4 N4'
_chemical_formula_sum 'C30 H16 Cu N6 O2'
_chemical_formula_weight 556.03
_chemical_name_systematic
; 
 ? 
;
_space_group_IT_number 2
_symmetry_cell_setting triclinic
_symmetry_space_group_name_Hall '-P 1'
_symmetry_space_group_name_H-M 'P -1'
_atom_sites_solution_hydrogens geom
_atom_sites_solution_primary direct
_atom_sites_solution_secondary difmap
_audit_creation_method SHELXL-97
_cell_angle_alpha 83.495(5)
_cell_angle_beta 88.783(5)
_cell_angle_gamma 67.724(5)
_cell_formula_units_Z 1
_cell_length_a 7.127(5)
_cell_length_b 7.543(5)
_cell_length_c 12.014(5)
_cell_measurement_reflns_used 3686
_cell_measurement_temperature 298(2)
_cell_measurement_theta_max 27.51
_cell_measurement_theta_min 2.94
_cell_volume 593.6(6)
_computing_cell_refinement 'Bruker SAINT'
_computing_data_collection 'Bruker APEX2'
_computing_data_reduction 'Bruker SAINT'
_computing_molecular_graphics 'Bruker SHELXTL'
_computing_publication_material 'Bruker SHELXTL'
_computing_structure_refinement 'SHELXL-97 (Sheldrick, 2008)'
_computing_structure_solution 'SHELXS-97 (Sheldrick, 2008)'
_diffrn_ambient_temperature 298(2)
_diffrn_measured_fraction_theta_full 0.985
_diffrn_measured_fraction_theta_max 0.985
_diffrn_measurement_device_type 'Bruker APEX-II CCD'
_diffrn_measurement_method '\f and \w scans'
_diffrn_radiation_monochromator graphite
_diffrn_radiation_source 'fine-focus sealed tube'
_diffrn_radiation_type MoK\a
_diffrn_radiation_wavelength 0.71073
_diffrn_reflns_av_R_equivalents 0.0215
_diffrn_reflns_av_sigmaI/netI 0.0244
_diffrn_reflns_limit_h_max 9
_diffrn_reflns_limit_h_min -9
_diffrn_reflns_limit_k_max 9
_diffrn_reflns_limit_k_min -9
_diffrn_reflns_limit_l_max 15
_diffrn_reflns_limit_l_min -15
_diffrn_reflns_number 7020
_diffrn_reflns_theta_full 27.50
_diffrn_reflns_theta_max 27.50
_diffrn_reflns_theta_min 1.71
_exptl_absorpt_coefficient_mu 0.963
_exptl_absorpt_correction_T_max 0.9534
_exptl_absorpt_correction_T_min 0.6445
_exptl_absorpt_correction_type multi-scan
_exptl_absorpt_process_details 'APEX2 Software Suite (Bruker,2009)'
_exptl_crystal_colour black
_exptl_crystal_density_diffrn 1.555
_exptl_crystal_density_method 'not measured'
_exptl_crystal_description plate
_exptl_crystal_F_000 283
_exptl_crystal_size_max 0.50
_exptl_crystal_size_mid 0.34
_exptl_crystal_size_min 0.05
_refine_diff_density_max 0.271
_refine_diff_density_min -0.269
_refine_diff_density_rms 0.067
_refine_ls_extinction_method none
_refine_ls_goodness_of_fit_ref 1.091
_refine_ls_hydrogen_treatment mixed
_refine_ls_matrix_type full
_refine_ls_number_parameters 206
_refine_ls_number_reflns 2698
_refine_ls_number_restraints 0
_refine_ls_restrained_S_all 1.091
_refine_ls_R_factor_all 0.0301
_refine_ls_R_factor_gt 0.0285
_refine_ls_shift/su_max 0.000
_refine_ls_shift/su_mean 0.000
_refine_ls_structure_factor_coef Fsqd
_refine_ls_weighting_details 'calc w=1/[\s^2^(Fo^2^)+(0.0420P)^2^+0.1530P] where P=(Fo^2^+2Fc^2^)/3'
_refine_ls_weighting_scheme calc
_refine_ls_wR_factor_gt 0.0776
_refine_ls_wR_factor_ref 0.0785
_reflns_number_gt 2571
_reflns_number_total 2698
_reflns_threshold_expression >2sigma(I)
_cod_data_source_file ja4102634_si_002.cif
_cod_data_source_block FormI
_cod_depositor_comments
;
The following automatic conversions were performed:

'_symmetry_cell_setting' value 'Triclinic' changed to 'triclinic'
according to
/usr/data/users/saulius/automatic-downloads/current/ACS/lib/dictionaries/cif_core.dic
dictionary named 'cif_core.dic' version 2.4.2 from 2011-04-26.

Automatic conversion script
Id: cif_fix_values 2281 2013-09-26 08:29:07Z andrius 
;
_cod_original_sg_symbol_H-M 'P-1   '
_cod_database_code 4120440

loop_
_symmetry_equiv_pos_as_xyz
'x, y, z'
'-x, -y, -z'

loop_
_atom_site_label
_atom_site_type_symbol
_atom_site_fract_x
_atom_site_fract_y
_atom_site_fract_z
_atom_site_U_iso_or_equiv
_atom_site_adp_type
_atom_site_occupancy
_atom_site_symmetry_multiplicity
_atom_site_calc_flag
_atom_site_refinement_flags
Cu1 Cu 1.0000 1.0000 1.0000 0.03055(11) Uani 1 2 d S
O2 O 1.01915(18) 0.76704(16) 0.94027(11) 0.0406(3) Uani 1 1 d .
N1 N 0.72657(19) 1.10563(18) 0.93345(11) 0.0278(3) Uani 1 1 d .
C4 C 0.4989(2) 1.0098(2) 0.83014(13) 0.0300(3) Uani 1 1 d .
C9 C 0.6862(2) 0.9708(2) 0.88355(12) 0.0269(3) Uani 1 1 d .
C8 C 0.8503(2) 0.7863(2) 0.88900(13) 0.0307(3) Uani 1 1 d .
C1 C 0.5862(2) 1.2815(2) 0.93175(14) 0.0325(3) Uani 1 1 d .
N3 N 0.9211(3) 1.2138(3) 0.69486(17) 0.0599(5) Uani 1 1 d .
C6 C 0.6289(3) 0.6827(2) 0.78646(15) 0.0364(4) Uani 1 1 d .
C10 C 0.4834(3) 0.8464(2) 0.44978(14) 0.0356(4) Uani 1 1 d .
H10 H 0.4707 0.7466 0.4157 0.043 Uiso 1 1 calc R
C11 C 0.6572(3) 0.8173(3) 0.50418(15) 0.0365(4) Uani 1 1 d .
C3 C 0.3525(3) 1.1996(3) 0.82988(15) 0.0369(4) Uani 1 1 d .
C13 C 0.8646(3) 0.9407(3) 0.60849(14) 0.0358(4) Uani 1 1 d .
N2 N 1.1782(3) 0.6240(3) 0.61174(17) 0.0609(5) Uani 1 1 d .
C7 C 0.8161(3) 0.6440(2) 0.83943(15) 0.0360(4) Uani 1 1 d .
C14 C 1.0377(3) 0.7618(3) 0.61196(15) 0.0417(4) Uani 1 1 d .
C12 C 0.6839(3) 0.9690(2) 0.55640(14) 0.0335(3) Uani 1 1 d .
C15 C 0.8954(3) 1.0915(3) 0.65792(15) 0.0417(4) Uani 1 1 d .
C5 C 0.4724(3) 0.8590(3) 0.78092(14) 0.0353(4) Uani 1 1 d .
C2 C 0.3958(3) 1.3334(3) 0.88025(16) 0.0383(4) Uani 1 1 d .
H1 H 0.623(3) 1.369(3) 0.9667(15) 0.035(5) Uiso 1 1 d .
H6 H 0.613(3) 0.586(3) 0.7524(17) 0.043(5) Uiso 1 1 d .
H2 H 0.308(3) 1.450(3) 0.8788(17) 0.044(6) Uiso 1 1 d .
H7 H 0.915(3) 0.526(3) 0.8424(16) 0.038(5) Uiso 1 1 d .
H5 H 0.353(3) 0.886(3) 0.7486(16) 0.041(5) Uiso 1 1 d .
H3 H 0.236(3) 1.233(3) 0.7981(17) 0.043(5) Uiso 1 1 d .
H11 H 0.767(4) 0.698(3) 0.5097(19) 0.053(6) Uiso 1 1 d .

loop_
_atom_site_aniso_label
_atom_site_aniso_U_11
_atom_site_aniso_U_22
_atom_site_aniso_U_33
_atom_site_aniso_U_23
_atom_site_aniso_U_13
_atom_site_aniso_U_12
Cu1 0.02626(15) 0.02454(15) 0.03900(17) -0.00738(11) -0.00898(11) -0.00602(11)
O2 0.0311(6) 0.0270(6) 0.0595(8) -0.0125(5) -0.0142(5) -0.0034(5)
N1 0.0274(6) 0.0243(6) 0.0306(6) -0.0057(5) -0.0033(5) -0.0075(5)
C4 0.0291(7) 0.0321(8) 0.0297(8) -0.0052(6) -0.0011(6) -0.0120(6)
C9 0.0276(7) 0.0256(7) 0.0271(7) -0.0036(6) -0.0011(6) -0.0093(6)
C8 0.0300(8) 0.0257(7) 0.0358(8) -0.0047(6) -0.0033(6) -0.0093(6)
C1 0.0320(8) 0.0257(7) 0.0379(8) -0.0087(6) -0.0037(6) -0.0070(6)
N3 0.0527(11) 0.0687(13) 0.0711(12) -0.0254(10) -0.0049(9) -0.0321(10)
C6 0.0449(10) 0.0331(8) 0.0388(9) -0.0097(7) -0.0016(7) -0.0218(8)
C10 0.0372(9) 0.0350(9) 0.0375(9) -0.0111(7) -0.0020(7) -0.0151(7)
C11 0.0337(9) 0.0341(9) 0.0403(9) -0.0090(7) -0.0020(7) -0.0098(7)
C3 0.0263(8) 0.0379(9) 0.0426(9) -0.0075(7) -0.0078(7) -0.0065(7)
C13 0.0329(8) 0.0436(10) 0.0334(8) -0.0064(7) -0.0011(6) -0.0166(7)
N2 0.0458(10) 0.0596(12) 0.0670(12) -0.0077(9) -0.0037(9) -0.0078(9)
C7 0.0367(9) 0.0254(8) 0.0446(9) -0.0085(7) -0.0021(7) -0.0089(7)
C14 0.0346(9) 0.0501(11) 0.0417(10) -0.0051(8) -0.0037(7) -0.0173(8)
C12 0.0322(8) 0.0371(9) 0.0323(8) -0.0057(7) -0.0011(6) -0.0138(7)
C15 0.0324(9) 0.0549(11) 0.0411(9) -0.0095(8) -0.0037(7) -0.0189(8)
C5 0.0326(8) 0.0411(9) 0.0375(9) -0.0084(7) -0.0038(7) -0.0186(7)
C2 0.0302(8) 0.0291(8) 0.0476(10) -0.0075(7) -0.0067(7) -0.0009(7)

loop_
_atom_type_symbol
_atom_type_description
_atom_type_scat_dispersion_real
_atom_type_scat_dispersion_imag
_atom_type_scat_source
C C 0.0033 0.0016 'International Tables Vol C Tables 4.2.6.8 and 6.1.1.4'
H H 0.0000 0.0000 'International Tables Vol C Tables 4.2.6.8 and 6.1.1.4'
N N 0.0061 0.0033 'International Tables Vol C Tables 4.2.6.8 and 6.1.1.4'
O O 0.0106 0.0060 'International Tables Vol C Tables 4.2.6.8 and 6.1.1.4'
Cu Cu 0.3201 1.2651 'International Tables Vol C Tables 4.2.6.8 and 6.1.1.4'

loop_
_geom_angle_atom_site_label_1
_geom_angle_atom_site_label_2
_geom_angle_atom_site_label_3
_geom_angle
_geom_angle_site_symmetry_1
_geom_angle_site_symmetry_3
O2 Cu1 O2 179.999(2) . 2_777
O2 Cu1 N1 84.39(5) . .
O2 Cu1 N1 95.62(5) 2_777 .
O2 Cu1 N1 95.61(5) . 2_777
O2 Cu1 N1 84.38(5) 2_777 2_777
N1 Cu1 N1 179.999(1) . 2_777
C8 O2 Cu1 112.22(10) . .
C1 N1 C9 119.43(14) . .
C1 N1 Cu1 129.30(11) . .
C9 N1 Cu1 111.26(10) . .
C9 C4 C5 118.01(15) . .
C9 C4 C3 116.43(15) . .
C5 C4 C3 125.56(15) . .
N1 C9 C4 122.55(14) . .
N1 C9 C8 114.64(14) . .
C4 C9 C8 122.81(14) . .
O2 C8 C7 125.78(15) . .
O2 C8 C9 117.47(14) . .
C7 C8 C9 116.75(15) . .
N1 C1 C2 121.94(15) . .
N1 C1 H1 115.7(12) . .
C2 C1 H1 122.4(12) . .
C5 C6 C7 122.78(15) . .
C5 C6 H6 119.1(13) . .
C7 C6 H6 118.1(13) . .
C11 C10 C12 120.73(16) . 2_676
C11 C10 H10 119.6 . .
C12 C10 H10 119.6 2_676 .
C10 C11 C12 121.28(16) . .
C10 C11 H11 122.0(14) . .
C12 C11 H11 116.7(14) . .
C2 C3 C4 120.26(16) . .
C2 C3 H3 118.8(14) . .
C4 C3 H3 121.0(14) . .
C12 C13 C15 121.77(16) . .
C12 C13 C14 122.55(16) . .
C15 C13 C14 115.61(16) . .
C8 C7 C6 120.47(15) . .
C8 C7 H7 119.1(13) . .
C6 C7 H7 120.4(13) . .
N2 C14 C13 177.2(2) . .
C13 C12 C11 121.10(16) . .
C13 C12 C10 120.90(16) . 2_676
C11 C12 C10 117.98(15) . 2_676
N3 C15 C13 178.3(2) . .
C6 C5 C4 119.17(16) . .
C6 C5 H5 124.1(13) . .
C4 C5 H5 116.8(13) . .
C3 C2 C1 119.39(16) . .
C3 C2 H2 120.7(14) . .
C1 C2 H2 119.9(14) . .

loop_
_geom_bond_atom_site_label_1
_geom_bond_atom_site_label_2
_geom_bond_distance
_geom_bond_site_symmetry_2
Cu1 O2 1.9290(16) .
Cu1 O2 1.9290(16) 2_777
Cu1 N1 1.9536(17) .
Cu1 N1 1.9536(17) 2_777
O2 C8 1.315(2) .
N1 C1 1.323(2) .
N1 C9 1.358(2) .
C4 C9 1.405(2) .
C4 C5 1.414(2) .
C4 C3 1.416(2) .
C9 C8 1.434(2) .
C8 C7 1.384(2) .
C1 C2 1.398(2) .
C1 H1 0.935(19) .
N3 C15 1.143(3) .
C6 C5 1.369(3) .
C6 C7 1.404(3) .
C6 H6 0.92(2) .
C10 C11 1.343(3) .
C10 C12 1.445(2) 2_676
C10 H10 0.9300 .
C11 C12 1.440(2) .
C11 H11 0.94(2) .
C3 C2 1.364(3) .
C3 H3 0.86(2) .
C13 C12 1.375(2) .
C13 C15 1.429(3) .
C13 C14 1.440(3) .
N2 C14 1.137(3) .
C7 H7 0.90(2) .
C12 C10 1.445(2) 2_676
C5 H5 0.88(2) .
C2 H2 0.86(2) .
